data_7051215
loop_
_publ_author_name
'Bosch, Eric'
'Barnes, Charles L.'

_publ_section_title
;
 Crystal structure of kinetic and thermodynamic coordination networks
 formed between 3,3\^a&#x20AC;&#x00B2;-dipyridylethyne and copper
 bromide
;
_journal_issue 11
_journal_name_full 'New Journal of Chemistry'
_journal_page_first 1376
_journal_paper_doi 10.1039/b106221m
_journal_volume 25
_journal_year 2001
_chemical_formula_sum 'C12 H8 Br Cu N2'
_chemical_formula_weight 323.65
_space_group_IT_number 14
_symmetry_cell_setting monoclinic
_symmetry_space_group_name_Hall '-P 2ybc'
_symmetry_space_group_name_H-M 'P 1 21/c 1'
_atom_sites_solution_hydrogens geom
_atom_sites_solution_primary direct
_atom_sites_solution_secondary difmap
_audit_creation_method SHELXL-97
_cell_angle_alpha 90.00
_cell_angle_beta 91.720(2)
_cell_angle_gamma 90.00
_cell_formula_units_Z 4
_cell_length_a 8.5820(7)
_cell_length_b 17.6497(13)
_cell_length_c 7.3216(6)
_cell_measurement_reflns_used 3009
_cell_measurement_temperature 173(2)
_cell_measurement_theta_max 27.1
_cell_measurement_theta_min 2.6
_cell_volume 1108.50(15)
_computing_cell_refinement 'SMART (Bruker, 1998)'
_computing_data_collection 'SMART (Bruker, 1998)'
_computing_data_reduction 'SAINT (Bruker, 1998)'
_computing_molecular_graphics 'ORTEP-III (Burnett & Johnson, 1996)'
_computing_publication_material 'CIFTAB (Sheldrick, 1997)'
_computing_structure_refinement 'SHELXL-97 (Sheldrick, 1997)'
_computing_structure_solution 'SHELXS-97 (Sheldrick, 1997)'
_diffrn_ambient_temperature 173(2)
_diffrn_measured_fraction_theta_full 0.993
_diffrn_measured_fraction_theta_max 0.993
_diffrn_measurement_device_type 'Bruker SMART CCD area detector'
_diffrn_measurement_method 'omega scans'
_diffrn_radiation_monochromator graphite
_diffrn_radiation_source 'fine-focus sealed tube'
_diffrn_radiation_type MoK\a
_diffrn_radiation_wavelength 0.71073
_diffrn_reflns_av_R_equivalents 0.0315
_diffrn_reflns_av_sigmaI/netI 0.0355
_diffrn_reflns_limit_h_max 11
_diffrn_reflns_limit_h_min -10
_diffrn_reflns_limit_k_max 22
_diffrn_reflns_limit_k_min -22
_diffrn_reflns_limit_l_max 9
_diffrn_reflns_limit_l_min -8
_diffrn_reflns_number 6794
_diffrn_reflns_theta_full 27.13
_diffrn_reflns_theta_max 27.13
_diffrn_reflns_theta_min 2.31
_diffrn_standards_decay_% 0.0
_exptl_absorpt_coefficient_mu 5.543
_exptl_absorpt_correction_T_max 0.43
_exptl_absorpt_correction_T_min 0.25
_exptl_absorpt_correction_type multi-scan
_exptl_absorpt_process_details
;
Data were corrected for decay and absorption using the program SADABS 
based on the method of R.H. Blessing (Acta Cryst. A51, 33-38, 1995).
;
_exptl_crystal_colour yellow
_exptl_crystal_density_diffrn 1.939
_exptl_crystal_density_method 'not measured'
_exptl_crystal_description prism
_exptl_crystal_F_000 632
_exptl_crystal_size_max 0.35
_exptl_crystal_size_mid 0.25
_exptl_crystal_size_min 0.20
_refine_diff_density_max 1.367
_refine_diff_density_min -0.408
_refine_diff_density_rms 0.115
_refine_ls_extinction_method none
_refine_ls_goodness_of_fit_ref 1.056
_refine_ls_hydrogen_treatment mixed
_refine_ls_matrix_type full
_refine_ls_number_parameters 145
_refine_ls_number_reflns 2437
_refine_ls_number_restraints 0
_refine_ls_restrained_S_all 1.056
_refine_ls_R_factor_all 0.0527
_refine_ls_R_factor_gt 0.0342
_refine_ls_shift/su_max 0.001
_refine_ls_shift/su_mean 0.000
_refine_ls_structure_factor_coef Fsqd
_refine_ls_weighting_details 'calc w=1/[\s^2^(Fo^2^)+(0.0461P)^2^+0.0494P] where P=(Fo^2^+2Fc^2^)/3'
_refine_ls_weighting_scheme calc
_refine_ls_wR_factor_gt 0.0785
_refine_ls_wR_factor_ref 0.0850
_reflns_number_gt 1839
_reflns_number_total 2437
_reflns_threshold_expression >2sigma(I)
_cod_data_source_file b106221m.txt
_cod_data_source_block CuBrL33
_cod_original_sg_symbol_H-M P2~1~/c
_cod_database_code 7051215

loop_
_symmetry_equiv_pos_as_xyz
'x, y, z'
'-x, y+1/2, -z+1/2'
'-x, -y, -z'
'x, -y-1/2, z-1/2'

loop_
_atom_site_label
_atom_site_type_symbol
_atom_site_fract_x
_atom_site_fract_y
_atom_site_fract_z
_atom_site_U_iso_or_equiv
_atom_site_adp_type
_atom_site_occupancy
_atom_site_symmetry_multiplicity
_atom_site_calc_flag
_atom_site_refinement_flags
_atom_site_disorder_assembly
_atom_site_disorder_group
C9 C 0.3190(4) 0.54536(19) 0.3298(5) 0.0274(8) Uani 1 1 d . . .
H9 H 0.3224 0.5955 0.2829 0.033 Uiso 1 1 calc R . .
C3 C -0.1656(4) 0.1465(2) 0.5943(5) 0.0304(9) Uani 1 1 d . . .
H3 H -0.2589 0.1176 0.5959 0.037 Uiso 1 1 calc R . .
C5 C 0.1091(4) 0.15884(19) 0.5457(5) 0.0242(8) Uani 1 1 d . . .
H5 H 0.2048 0.1364 0.5127 0.029 Uiso 1 1 calc R . .
C8 C 0.2423(5) 0.5297(2) 0.4893(5) 0.0324(9) Uani 1 1 d . . .
H8 H 0.1923 0.5693 0.5532 0.039 Uiso 1 1 calc R . .
C1 C -0.0290(4) 0.2636(2) 0.6277(5) 0.0279(8) Uani 1 1 d . . .
H1 H -0.0313 0.3160 0.6579 0.033 Uiso 1 1 calc R . .
C7 C 0.2386(4) 0.4568(2) 0.5549(5) 0.0290(8) Uani 1 1 d . . .
H7 H 0.1844 0.4471 0.6637 0.035 Uiso 1 1 calc R . .
C2 C -0.1666(5) 0.2232(2) 0.6325(5) 0.0327(9) Uani 1 1 d . . .
H2 H -0.2611 0.2478 0.6617 0.039 Uiso 1 1 calc R . .
C11 C 0.3815(4) 0.41330(19) 0.3165(5) 0.0232(8) Uani 1 1 d . . .
H11 H 0.4295 0.3724 0.2554 0.028 Uiso 1 1 calc R . .
C12 C 0.4688(4) 0.49601(19) 0.0714(5) 0.0254(8) Uani 1 1 d . . .
C4 C -0.0230(4) 0.11249(19) 0.5529(5) 0.0242(8) Uani 1 1 d . . .
N8 N 0.3083(3) 0.39848(16) 0.4716(4) 0.0235(6) Uani 1 1 d . . .
C6 C -0.0081(4) 0.03292(19) 0.5156(6) 0.0302(8) Uani 1 1 d . . .
C10 C 0.3910(4) 0.48582(19) 0.2395(5) 0.0231(8) Uani 1 1 d . . .
N1 N 0.1079(3) 0.23308(16) 0.5827(4) 0.0240(6) Uani 1 1 d . . .
Cu1 Cu 0.31050(5) 0.29199(2) 0.57617(6) 0.02530(14) Uani 1 1 d . . .
Br1 Br 0.46631(4) 0.289642(19) 0.86267(5) 0.02312(12) Uani 1 1 d . . .

loop_
_atom_site_aniso_label
_atom_site_aniso_U_11
_atom_site_aniso_U_22
_atom_site_aniso_U_33
_atom_site_aniso_U_23
_atom_site_aniso_U_13
_atom_site_aniso_U_12
C9 0.035(2) 0.0193(17) 0.028(2) 0.0010(15) 0.0032(17) -0.0021(16)
C3 0.0206(19) 0.038(2) 0.033(2) 0.0018(17) 0.0022(16) -0.0074(17)
C5 0.0193(18) 0.0241(18) 0.029(2) 0.0053(15) -0.0001(15) -0.0021(14)
C8 0.040(2) 0.0246(19) 0.033(2) -0.0014(16) 0.0099(19) 0.0035(17)
C1 0.026(2) 0.0294(18) 0.028(2) -0.0054(16) 0.0005(16) 0.0022(16)
C7 0.032(2) 0.031(2) 0.023(2) 0.0034(16) 0.0061(16) -0.0017(17)
C2 0.025(2) 0.042(2) 0.032(2) -0.0032(18) 0.0058(17) -0.0002(17)
C11 0.0237(19) 0.0240(18) 0.0221(19) -0.0025(15) 0.0040(15) -0.0035(15)
C12 0.030(2) 0.0167(16) 0.030(2) 0.0045(15) 0.0016(15) 0.0002(16)
C4 0.0238(19) 0.0228(17) 0.026(2) 0.0042(15) -0.0008(15) -0.0045(15)
N8 0.0223(16) 0.0255(15) 0.0228(16) 0.0012(12) 0.0040(12) -0.0026(12)
C6 0.0216(18) 0.0293(18) 0.040(2) 0.0060(18) -0.0001(16) -0.0059(17)
C10 0.0243(19) 0.0203(17) 0.025(2) 0.0026(14) 0.0029(15) -0.0040(14)
N1 0.0215(16) 0.0252(15) 0.0253(17) 0.0016(12) 0.0005(13) 0.0009(13)
Cu1 0.0266(3) 0.0226(2) 0.0269(3) 0.00215(18) 0.00371(19) -0.00397(19)
Br1 0.02150(19) 0.02511(19) 0.0229(2) -0.00011(15) 0.00313(13) -0.00253(15)

loop_
_atom_type_symbol
_atom_type_description
_atom_type_scat_dispersion_real
_atom_type_scat_dispersion_imag
_atom_type_scat_source
C C 0.0033 0.0016 'International Tables Vol C Tables 4.2.6.8 and 6.1.1.4'
H H 0.0000 0.0000 'International Tables Vol C Tables 4.2.6.8 and 6.1.1.4'
N N 0.0061 0.0033 'International Tables Vol C Tables 4.2.6.8 and 6.1.1.4'
Cu Cu 0.3201 1.2651 'International Tables Vol C Tables 4.2.6.8 and 6.1.1.4'
Br Br -0.2901 2.4595 'International Tables Vol C Tables 4.2.6.8 and 6.1.1.4'

loop_
_geom_angle_atom_site_label_1
_geom_angle_atom_site_label_2
_geom_angle_atom_site_label_3
_geom_angle
_geom_angle_site_symmetry_1
_geom_angle_site_symmetry_3
_geom_angle_publ_flag
C8 C9 C10 118.5(3) . . ?
C2 C3 C4 118.3(3) . . ?
N1 C5 C4 123.6(3) . . ?
C7 C8 C9 119.9(3) . . ?
N1 C1 C2 123.6(3) . . ?
N8 C7 C8 122.9(3) . . ?
C3 C2 C1 119.4(4) . . ?
N8 C11 C10 123.6(3) . . ?
C12 C12 C10 178.7(5) 3_665 . ?
C5 C4 C3 118.0(3) . . ?
C5 C4 C6 119.2(3) . . ?
C3 C4 C6 122.8(3) . . ?
C11 N8 C7 117.4(3) . . ?
C11 N8 Cu1 120.1(2) . . ?
C7 N8 Cu1 122.5(2) . . ?
C6 C6 C4 178.4(5) 3_556 . ?
C9 C10 C11 117.7(3) . . ?
C9 C10 C12 122.5(3) . . ?
C11 C10 C12 119.7(3) . . ?
C5 N1 C1 117.1(3) . . ?
C5 N1 Cu1 119.1(2) . . ?
C1 N1 Cu1 123.9(2) . . ?
N1 Cu1 N8 119.04(12) . . ?
N1 Cu1 Br1 114.63(9) . . ?
N8 Cu1 Br1 109.69(9) . . ?
N1 Cu1 Br1 101.05(8) . 4_565 ?
N8 Cu1 Br1 107.03(8) . 4_565 ?
Br1 Cu1 Br1 103.50(2) . 4_565 ?
Cu1 Br1 Cu1 104.634(19) . 4_566 ?

loop_
_geom_bond_atom_site_label_1
_geom_bond_atom_site_label_2
_geom_bond_distance
_geom_bond_site_symmetry_2
_geom_bond_publ_flag
C9 C8 1.385(5) . ?
C9 C10 1.396(5) . ?
C3 C2 1.381(5) . ?
C3 C4 1.405(5) . ?
C5 N1 1.338(4) . ?
C5 C4 1.400(5) . ?
C8 C7 1.375(5) . ?
C1 N1 1.343(4) . ?
C1 C2 1.382(5) . ?
C7 N8 1.345(4) . ?
C11 N8 1.340(4) . ?
C11 C10 1.402(5) . ?
C12 C12 1.197(7) 3_665 ?
C12 C10 1.429(4) . ?
C4 C6 1.437(5) . ?
N8 Cu1 2.029(3) . ?
C6 C6 1.193(7) 3_556 ?
N1 Cu1 2.028(3) . ?
Cu1 Br1 2.4538(6) . ?
Cu1 Br1 2.5363(5) 4_565 ?
Br1 Cu1 2.5363(5) 4_566 ?

loop_
_geom_torsion_atom_site_label_1
_geom_torsion_atom_site_label_2
_geom_torsion_atom_site_label_3
_geom_torsion_atom_site_label_4
_geom_torsion
_geom_torsion_site_symmetry_1
_geom_torsion_site_symmetry_2
_geom_torsion_site_symmetry_3
_geom_torsion_site_symmetry_4
_geom_torsion_publ_flag
C10 C9 C8 C7 0.0(6) . . . . ?
C9 C8 C7 N8 0.7(6) . . . . ?
C4 C3 C2 C1 0.4(6) . . . . ?
N1 C1 C2 C3 1.8(6) . . . . ?
N1 C5 C4 C3 2.6(5) . . . . ?
N1 C5 C4 C6 -178.2(3) . . . . ?
C2 C3 C4 C5 -2.5(5) . . . . ?
C2 C3 C4 C6 178.4(4) . . . . ?
C10 C11 N8 C7 1.1(5) . . . . ?
C10 C11 N8 Cu1 -177.2(3) . . . . ?
C8 C7 N8 C11 -1.2(6) . . . . ?
C8 C7 N8 Cu1 177.1(3) . . . . ?
C5 C4 C6 C6 5(22) . . . 3_556 ?
C3 C4 C6 C6 -176(100) . . . 3_556 ?
C8 C9 C10 C11 -0.1(5) . . . . ?
C8 C9 C10 C12 178.0(4) . . . . ?
N8 C11 C10 C9 -0.5(5) . . . . ?
N8 C11 C10 C12 -178.7(3) . . . . ?
C12 C12 C10 C9 -100(22) 3_665 . . . ?
C12 C12 C10 C11 78(22) 3_665 . . . ?
C4 C5 N1 C1 -0.5(5) . . . . ?
C4 C5 N1 Cu1 177.6(3) . . . . ?
C2 C1 N1 C5 -1.8(6) . . . . ?
C2 C1 N1 Cu1 -179.8(3) . . . . ?
C5 N1 Cu1 N8 141.1(3) . . . . ?
C1 N1 Cu1 N8 -40.9(3) . . . . ?
C5 N1 Cu1 Br1 -86.2(3) . . . . ?
C1 N1 Cu1 Br1 91.8(3) . . . . ?
C5 N1 Cu1 Br1 24.4(3) . . . 4_565 ?
C1 N1 Cu1 Br1 -157.7(3) . . . 4_565 ?
C11 N8 Cu1 N1 -113.5(3) . . . . ?
C7 N8 Cu1 N1 68.3(3) . . . . ?
C11 N8 Cu1 Br1 111.7(3) . . . . ?
C7 N8 Cu1 Br1 -66.5(3) . . . . ?
C11 N8 Cu1 Br1 0.1(3) . . . 4_565 ?
C7 N8 Cu1 Br1 -178.1(3) . . . 4_565 ?
N1 Cu1 Br1 Cu1 0.76(9) . . . 4_566 ?
N8 Cu1 Br1 Cu1 137.75(9) . . . 4_566 ?
Br1 Cu1 Br1 Cu1 -108.31(3) 4_565 . . 4_566 ?
